data_7061062
loop_
_publ_author_name
'Himeno, Ryoji'
'Ito, Shunichiro'
'Tanaka, Kazuo'
'Chujo, Yoshiki'

_publ_section_title
;
 Synthesis, crystal structure, solid-state optical property and C--H
 activation of sp3 carbon of highly-stable
 1-(2&#x2032;,6&#x2032;-dimesitylphenyl)-2,3,4,5-tetraphenylborole
;
_journal_issue 48
_journal_name_full 'New Journal of Chemistry'
_journal_page_first 22569
_journal_page_last 22573
_journal_paper_doi 10.1039/D1NJ04666G
_journal_volume 45
_journal_year 2021
_chemical_formula_moiety 'C52 H45 B, 0.5 (C6 H14)'
_chemical_formula_sum 'C55 H52 B'
_chemical_formula_weight 723.8258
_space_group_crystal_system monoclinic
_space_group_IT_number 13
_space_group_name_Hall '-P 2yc'
_space_group_name_H-M_alt 'P 1 2/c 1'
_atom_sites_solution_hydrogens geom
_atom_sites_solution_primary dual
_audit_creation_method SHELXL-2018/3
_audit_update_record
;
2021-10-25 deposited with the CCDC.	2021-10-26 downloaded from the CCDC.
;
_cell_angle_alpha 90
_cell_angle_beta 106.517(7)
_cell_angle_gamma 90
_cell_formula_units_Z 2
_cell_length_a 13.6520(9)
_cell_length_b 12.8989(6)
_cell_length_c 12.7196(7)
_cell_measurement_reflns_used 11509
_cell_measurement_temperature 93(2)
_cell_measurement_theta_max 27.5
_cell_measurement_theta_min 2.21
_cell_volume 2147.4(2)
_computing_cell_refinement 'RAPID AUTO (Rigaku, 2017)'
_computing_data_collection 'RAPID AUTO (Rigaku, 2017)'
_computing_data_reduction 'RAPID AUTO (Rigaku, 2017)'
_computing_molecular_graphics 'ShelXle (J. Appl. Cryst., 44, (2011) 1281-1284.)'
_computing_publication_material 'ShelXle (J. Appl. Cryst., 44, (2011) 1281-1284.)'
_computing_structure_refinement 'SHELXL-2018/3 (Sheldrick, 2018)'
_computing_structure_solution 'SHELXT 2014/5 (Sheldrick, 2014)'
_diffrn_ambient_temperature 93(2)
_diffrn_measured_fraction_theta_full 0.999
_diffrn_measured_fraction_theta_max 0.995
_diffrn_measurement_device_type 'Rigaku Raxis Rapid'
_diffrn_measurement_method 'oscillation method'
_diffrn_radiation_type MoK\a
_diffrn_radiation_wavelength 0.71075
_diffrn_reflns_av_R_equivalents 0.0947
_diffrn_reflns_av_unetI/netI 0.0815
_diffrn_reflns_Laue_measured_fraction_full 0.999
_diffrn_reflns_Laue_measured_fraction_max 0.995
_diffrn_reflns_limit_h_max 17
_diffrn_reflns_limit_h_min -17
_diffrn_reflns_limit_k_max 16
_diffrn_reflns_limit_k_min -16
_diffrn_reflns_limit_l_max 16
_diffrn_reflns_limit_l_min -16
_diffrn_reflns_number 20177
_diffrn_reflns_point_group_measured_fraction_full 0.999
_diffrn_reflns_point_group_measured_fraction_max 0.995
_diffrn_reflns_theta_full 25.242
_diffrn_reflns_theta_max 27.485
_diffrn_reflns_theta_min 2.217
_diffrn_source 'fine-focus sealed tube'
_exptl_absorpt_coefficient_mu 0.063
_exptl_absorpt_correction_T_max 1.0000
_exptl_absorpt_correction_T_min 0.4370
_exptl_absorpt_correction_type empirical
_exptl_absorpt_process_details 'ABSCOR, (Rigaku, 1995)'
_exptl_crystal_colour blue
_exptl_crystal_density_diffrn 1.119
_exptl_crystal_description block
_exptl_crystal_F_000 724
_exptl_crystal_size_max 0.400
_exptl_crystal_size_mid 0.300
_exptl_crystal_size_min 0.100
_platon_squeeze_details
;
The unit cell contains one hexane molecule which have been treated
as a diffuse contribution to the overall scattering without specific atom
positions by SQUEEZE/PLATON. 
;
_refine_diff_density_max 0.325
_refine_diff_density_min -0.390
_refine_diff_density_rms 0.061
_refine_ls_extinction_method none
_refine_ls_goodness_of_fit_ref 1.075
_refine_ls_hydrogen_treatment constr
_refine_ls_matrix_type full
_refine_ls_number_parameters 244
_refine_ls_number_reflns 4916
_refine_ls_number_restraints 0
_refine_ls_restrained_S_all 1.075
_refine_ls_R_factor_all 0.1264
_refine_ls_R_factor_gt 0.0796
_refine_ls_shift/su_max 0.000
_refine_ls_shift/su_mean 0.000
_refine_ls_structure_factor_coef Fsqd
_refine_ls_weighting_details 'w=1/[\s^2^(Fo^2^)+(0.0909P)^2^+1.1530P] where P=(Fo^2^+2Fc^2^)/3'
_refine_ls_weighting_scheme calc
_refine_ls_wR_factor_gt 0.1786
_refine_ls_wR_factor_ref 0.2060
_reflns_Friedel_coverage 0.000
_reflns_number_gt 3317
_reflns_number_total 4916
_reflns_threshold_expression 'I > 2\s(I)'
_cod_data_source_file d1nj04666g2.cif
_cod_data_source_block B_blue_a_sq
_cod_depositor_comments 'Adding full bibliography for 7061061--7061063.cif.'
_cod_original_sg_symbol_H-M 'P 2/c'
_cod_database_code 7061062
_shelx_shelxl_version_number 2018/3
_shelx_space_group_comment
;
The symmetry employed for this shelxl refinement is uniquely defined
by the following loop, which should always be used as a source of
symmetry information in preference to the above space-group names.
They are only intended as comments.
;
_platon_squeeze_void_probe_radius 1.20

loop_
_space_group_symop_operation_xyz
'x, y, z'
'-x, y, -z+1/2'
'-x, -y, -z'
'x, -y, z-1/2'

loop_
_atom_site_label
_atom_site_type_symbol
_atom_site_fract_x
_atom_site_fract_y
_atom_site_fract_z
_atom_site_U_iso_or_equiv
_atom_site_adp_type
_atom_site_occupancy
_atom_site_site_symmetry_order
_atom_site_calc_flag
_atom_site_refinement_flags_posn
_atom_site_refinement_flags_adp
_atom_site_refinement_flags_occupancy
_atom_site_disorder_assembly
_atom_site_disorder_group
C1 C 0.08485(18) 0.75698(19) 0.2294(2) 0.0191(5) Uani 1 1 d . . . . .
C3 C 0.10542(18) 0.95350(19) 0.2345(2) 0.0206(5) Uani 1 1 d . . . . .
C4 C 0.1343(2) 0.9826(2) 0.1428(2) 0.0287(6) Uani 1 1 d . . . . .
H4 H 0.118779 0.939084 0.079938 0.034 Uiso 1 1 calc R U . . .
C5 C 0.1861(3) 1.0753(2) 0.1426(3) 0.0430(8) Uani 1 1 d . . . . .
H5 H 0.204984 1.095460 0.079270 0.052 Uiso 1 1 calc R U . . .
C6 C 0.2101(3) 1.1382(2) 0.2343(3) 0.0402(8) Uani 1 1 d . . . . .
H6 H 0.246419 1.201043 0.234042 0.048 Uiso 1 1 calc R U . . .
C7 C 0.1818(2) 1.1103(2) 0.3259(2) 0.0319(7) Uani 1 1 d . . . . .
H7 H 0.198793 1.153332 0.389177 0.038 Uiso 1 1 calc R U . . .
C8 C 0.1281(2) 1.01890(19) 0.3251(2) 0.0240(6) Uani 1 1 d . . . . .
H8 H 0.106442 1.000694 0.387370 0.029 Uiso 1 1 calc R U . . .
C9 C 0.18287(18) 0.73462(18) 0.2059(2) 0.0196(5) Uani 1 1 d . . . . .
C10 C 0.18883(19) 0.66557(19) 0.1238(2) 0.0232(6) Uani 1 1 d . . . . .
H10 H 0.129326 0.628855 0.084565 0.028 Uiso 1 1 calc R U . . .
C11 C 0.2797(2) 0.6492(2) 0.0980(2) 0.0279(6) Uani 1 1 d . . . . .
H11 H 0.281665 0.602726 0.040685 0.034 Uiso 1 1 calc R U . . .
C12 C 0.3669(2) 0.7004(2) 0.1554(2) 0.0274(6) Uani 1 1 d . . . . .
H12 H 0.429503 0.688715 0.138486 0.033 Uiso 1 1 calc R U . . .
C13 C 0.3632(2) 0.7689(2) 0.2376(2) 0.0258(6) Uani 1 1 d . . . . .
H13 H 0.423181 0.805068 0.276640 0.031 Uiso 1 1 calc R U . . .
C14 C 0.27264(19) 0.7852(2) 0.2635(2) 0.0223(6) Uani 1 1 d . . . . .
H14 H 0.271418 0.831463 0.321195 0.027 Uiso 1 1 calc R U . . .
C15 C 0.000000 0.5590(3) 0.250000 0.0196(7) Uani 1 2 d S T P . .
C16 C 0.08680(18) 0.50156(18) 0.3117(2) 0.0194(5) Uani 1 1 d . . . . .
C17 C 0.08297(19) 0.39388(19) 0.3129(2) 0.0213(6) Uani 1 1 d . . . . .
H17 H 0.139209 0.356694 0.358517 0.026 Uiso 1 1 calc R U . . .
C18 C 0.000000 0.3394(3) 0.250000 0.0223(8) Uani 1 2 d S T P . .
H18 H 0.000001 0.265770 0.250000 0.027 Uiso 1 2 calc R U P . .
C19 C 0.18434(18) 0.55186(19) 0.3777(2) 0.0191(5) Uani 1 1 d . . . . .
C20 C 0.18663(19) 0.62130(19) 0.4641(2) 0.0204(5) Uani 1 1 d . . . . .
C21 C 0.27947(19) 0.66436(19) 0.5232(2) 0.0224(6) Uani 1 1 d . . . . .
H21 H 0.280206 0.712430 0.580050 0.027 Uiso 1 1 calc R U . . .
C22 C 0.37111(19) 0.6395(2) 0.5021(2) 0.0233(6) Uani 1 1 d . . . . .
C23 C 0.36748(19) 0.56922(19) 0.4190(2) 0.0221(6) Uani 1 1 d . . . . .
H23 H 0.429455 0.550342 0.404037 0.026 Uiso 1 1 calc R U . . .
C24 C 0.27693(18) 0.52518(19) 0.3565(2) 0.0194(5) Uani 1 1 d . . . . .
C25 C 0.09269(19) 0.6472(2) 0.4986(2) 0.0236(6) Uani 1 1 d . . . . .
H25A H 0.054231 0.702101 0.451333 0.035 Uiso 1 1 calc R U . . .
H25B H 0.113005 0.670904 0.574961 0.035 Uiso 1 1 calc R U . . .
H25C H 0.049719 0.585268 0.492034 0.035 Uiso 1 1 calc R U . . .
C26 C 0.4700(2) 0.6885(2) 0.5665(3) 0.0347(7) Uani 1 1 d . . . . .
H26A H 0.477247 0.756500 0.535212 0.052 Uiso 1 1 calc R U . . .
H26B H 0.527202 0.643954 0.563150 0.052 Uiso 1 1 calc R U . . .
H26C H 0.469934 0.696846 0.643041 0.052 Uiso 1 1 calc R U . . .
C27 C 0.28307(19) 0.4492(2) 0.2679(2) 0.0256(6) Uani 1 1 d . . . . .
H27A H 0.220266 0.453231 0.206982 0.038 Uiso 1 1 calc R U . . .
H27B H 0.291126 0.378768 0.297965 0.038 Uiso 1 1 calc R U . . .
H27C H 0.341805 0.466502 0.241356 0.038 Uiso 1 1 calc R U . . .
B1 B 0.000000 0.6804(3) 0.250000 0.0194(8) Uani 1 2 d S T P . .
C2 C 0.05155(18) 0.85387(19) 0.2389(2) 0.0195(5) Uani 1 1 d . . . . .

loop_
_atom_site_aniso_label
_atom_site_aniso_U_11
_atom_site_aniso_U_22
_atom_site_aniso_U_33
_atom_site_aniso_U_23
_atom_site_aniso_U_13
_atom_site_aniso_U_12
C1 0.0149(13) 0.0243(13) 0.0186(12) -0.0015(10) 0.0054(10) -0.0009(10)
C3 0.0158(12) 0.0232(13) 0.0226(13) -0.0018(10) 0.0050(10) 0.0009(10)
C4 0.0371(17) 0.0263(14) 0.0257(14) -0.0014(11) 0.0136(13) -0.0052(12)
C5 0.061(2) 0.0363(17) 0.0395(19) 0.0007(14) 0.0267(17) -0.0158(15)
C6 0.051(2) 0.0281(15) 0.0436(19) -0.0034(14) 0.0176(16) -0.0149(14)
C7 0.0366(17) 0.0258(14) 0.0341(16) -0.0057(12) 0.0112(13) -0.0047(12)
C8 0.0226(14) 0.0257(13) 0.0243(14) -0.0016(11) 0.0077(11) 0.0014(11)
C9 0.0176(13) 0.0203(12) 0.0215(13) 0.0021(10) 0.0066(10) 0.0004(10)
C10 0.0174(13) 0.0276(14) 0.0249(14) -0.0052(11) 0.0066(11) -0.0018(10)
C11 0.0235(14) 0.0377(16) 0.0235(14) -0.0044(12) 0.0081(12) 0.0015(12)
C12 0.0176(14) 0.0356(15) 0.0322(16) 0.0004(12) 0.0123(12) 0.0038(11)
C13 0.0180(14) 0.0268(14) 0.0325(15) -0.0013(12) 0.0072(12) -0.0029(10)
C14 0.0186(13) 0.0251(13) 0.0245(14) -0.0017(11) 0.0082(11) 0.0000(10)
C15 0.0164(17) 0.0234(18) 0.0219(18) 0.000 0.0102(15) 0.000
C16 0.0151(12) 0.0222(13) 0.0229(13) -0.0035(10) 0.0088(10) -0.0004(9)
C17 0.0154(12) 0.0243(13) 0.0242(13) 0.0018(11) 0.0055(10) 0.0039(10)
C18 0.0176(18) 0.0241(19) 0.027(2) 0.000 0.0082(15) 0.000
C19 0.0151(12) 0.0234(13) 0.0178(12) 0.0023(10) 0.0032(10) 0.0021(10)
C20 0.0193(13) 0.0221(13) 0.0201(13) 0.0018(10) 0.0061(11) 0.0009(10)
C21 0.0229(14) 0.0242(13) 0.0206(13) -0.0007(10) 0.0073(11) -0.0001(10)
C22 0.0200(13) 0.0254(13) 0.0221(13) 0.0024(11) 0.0021(11) -0.0019(10)
C23 0.0157(12) 0.0262(13) 0.0249(14) 0.0002(11) 0.0066(11) 0.0015(10)
C24 0.0167(12) 0.0212(12) 0.0205(13) 0.0014(10) 0.0057(10) 0.0018(10)
C25 0.0202(13) 0.0303(14) 0.0209(13) -0.0007(11) 0.0070(11) 0.0013(11)
C26 0.0225(15) 0.0410(17) 0.0382(18) -0.0096(13) 0.0049(13) -0.0041(12)
C27 0.0166(13) 0.0318(15) 0.0289(15) -0.0071(12) 0.0073(11) 0.0015(11)
B1 0.0146(19) 0.025(2) 0.017(2) 0.000 0.0013(16) 0.000
C2 0.0181(13) 0.0224(13) 0.0185(12) -0.0015(10) 0.0060(10) -0.0016(10)

loop_
_atom_type_symbol
_atom_type_description
_atom_type_scat_dispersion_real
_atom_type_scat_dispersion_imag
_atom_type_scat_source
C C 0.0033 0.0016 'International Tables Vol C Tables 4.2.6.8 and 6.1.1.4'
H H 0.0000 0.0000 'International Tables Vol C Tables 4.2.6.8 and 6.1.1.4'
B B 0.0013 0.0007 'International Tables Vol C Tables 4.2.6.8 and 6.1.1.4'

loop_
_geom_angle_atom_site_label_1
_geom_angle_atom_site_label_2
_geom_angle_atom_site_label_3
_geom_angle
_geom_angle_site_symmetry_1
_geom_angle_site_symmetry_3
_geom_angle_publ_flag
C2 C1 C9 123.1(2) . . ?
C2 C1 B1 106.2(2) . . ?
C9 C1 B1 130.6(2) . . ?
C4 C3 C8 119.0(2) . . ?
C4 C3 C2 121.8(2) . . ?
C8 C3 C2 119.2(2) . . ?
C3 C4 C5 120.1(3) . . ?
C3 C4 H4 120.0 . . ?
C5 C4 H4 120.0 . . ?
C6 C5 C4 120.3(3) . . ?
C6 C5 H5 119.9 . . ?
C4 C5 H5 119.9 . . ?
C7 C6 C5 120.3(3) . . ?
C7 C6 H6 119.9 . . ?
C5 C6 H6 119.9 . . ?
C6 C7 C8 119.4(3) . . ?
C6 C7 H7 120.3 . . ?
C8 C7 H7 120.3 . . ?
C7 C8 C3 121.0(2) . . ?
C7 C8 H8 119.5 . . ?
C3 C8 H8 119.5 . . ?
C10 C9 C14 117.5(2) . . ?
C10 C9 C1 121.7(2) . . ?
C14 C9 C1 120.8(2) . . ?
C11 C10 C9 121.5(2) . . ?
C11 C10 H10 119.3 . . ?
C9 C10 H10 119.3 . . ?
C12 C11 C10 119.9(3) . . ?
C12 C11 H11 120.0 . . ?
C10 C11 H11 120.0 . . ?
C11 C12 C13 119.7(2) . . ?
C11 C12 H12 120.1 . . ?
C13 C12 H12 120.1 . . ?
C12 C13 C14 120.3(3) . . ?
C12 C13 H13 119.8 . . ?
C14 C13 H13 119.8 . . ?
C13 C14 C9 121.0(2) . . ?
C13 C14 H14 119.5 . . ?
C9 C14 H14 119.5 . . ?
C16 C15 C16 117.5(3) 2 . ?
C16 C15 B1 121.26(15) 2 . ?
C16 C15 B1 121.26(15) . . ?
C17 C16 C15 119.8(2) . . ?
C17 C16 C19 117.0(2) . . ?
C15 C16 C19 123.2(2) . . ?
C18 C17 C16 122.0(3) . . ?
C18 C17 H17 119.0 . . ?
C16 C17 H17 119.0 . . ?
C17 C18 C17 118.8(3) . 2 ?
C17 C18 H18 120.6 . . ?
C17 C18 H18 120.6 2 . ?
C24 C19 C20 118.8(2) . . ?
C24 C19 C16 119.2(2) . . ?
C20 C19 C16 121.9(2) . . ?
C21 C20 C19 119.3(2) . . ?
C21 C20 C25 118.3(2) . . ?
C19 C20 C25 122.4(2) . . ?
C22 C21 C20 122.3(2) . . ?
C22 C21 H21 118.8 . . ?
C20 C21 H21 118.8 . . ?
C23 C22 C21 117.4(2) . . ?
C23 C22 C26 121.5(2) . . ?
C21 C22 C26 121.0(2) . . ?
C22 C23 C24 122.6(2) . . ?
C22 C23 H23 118.7 . . ?
C24 C23 H23 118.7 . . ?
C23 C24 C19 119.5(2) . . ?
C23 C24 C27 117.5(2) . . ?
C19 C24 C27 122.9(2) . . ?
C20 C25 H25A 109.5 . . ?
C20 C25 H25B 109.5 . . ?
H25A C25 H25B 109.5 . . ?
C20 C25 H25C 109.5 . . ?
H25A C25 H25C 109.5 . . ?
H25B C25 H25C 109.5 . . ?
C22 C26 H26A 109.5 . . ?
C22 C26 H26B 109.5 . . ?
H26A C26 H26B 109.5 . . ?
C22 C26 H26C 109.5 . . ?
H26A C26 H26C 109.5 . . ?
H26B C26 H26C 109.5 . . ?
C24 C27 H27A 109.5 . . ?
C24 C27 H27B 109.5 . . ?
H27A C27 H27B 109.5 . . ?
C24 C27 H27C 109.5 . . ?
H27A C27 H27C 109.5 . . ?
H27B C27 H27C 109.5 . . ?
C15 B1 C1 128.14(14) . 2 ?
C15 B1 C1 128.14(14) . . ?
C1 B1 C1 103.7(3) 2 . ?
C1 C2 C3 127.9(2) . . ?
C1 C2 C2 111.88(14) . 2 ?
C3 C2 C2 120.19(13) . 2 ?

loop_
_geom_bond_atom_site_label_1
_geom_bond_atom_site_label_2
_geom_bond_distance
_geom_bond_site_symmetry_2
_geom_bond_publ_flag
C1 C2 1.347(3) . ?
C1 C9 1.480(3) . ?
C1 B1 1.600(3) . ?
C3 C4 1.385(4) . ?
C3 C8 1.390(4) . ?
C3 C2 1.490(3) . ?
C4 C5 1.389(4) . ?
C4 H4 0.9500 . ?
C5 C6 1.381(4) . ?
C5 H5 0.9500 . ?
C6 C7 1.377(4) . ?
C6 H6 0.9500 . ?
C7 C8 1.387(4) . ?
C7 H7 0.9500 . ?
C8 H8 0.9500 . ?
C9 C10 1.393(3) . ?
C9 C14 1.398(3) . ?
C10 C11 1.386(3) . ?
C10 H10 0.9500 . ?
C11 C12 1.377(4) . ?
C11 H11 0.9500 . ?
C12 C13 1.382(4) . ?
C12 H12 0.9500 . ?
C13 C14 1.383(3) . ?
C13 H13 0.9500 . ?
C14 H14 0.9500 . ?
C15 C16 1.428(3) 2 ?
C15 C16 1.428(3) . ?
C15 B1 1.566(5) . ?
C16 C17 1.390(3) . ?
C16 C19 1.504(3) . ?
C17 C18 1.379(3) . ?
C17 H17 0.9500 . ?
C18 H18 0.9500 . ?
C19 C24 1.408(3) . ?
C19 C20 1.412(3) . ?
C20 C21 1.392(4) . ?
C20 C25 1.506(3) . ?
C21 C22 1.390(3) . ?
C21 H21 0.9500 . ?
C22 C23 1.383(4) . ?
C22 C26 1.504(4) . ?
C23 C24 1.387(3) . ?
C23 H23 0.9500 . ?
C24 C27 1.514(3) . ?
C25 H25A 0.9800 . ?
C25 H25B 0.9800 . ?
C25 H25C 0.9800 . ?
C26 H26A 0.9800 . ?
C26 H26B 0.9800 . ?
C26 H26C 0.9800 . ?
C27 H27A 0.9800 . ?
C27 H27B 0.9800 . ?
C27 H27C 0.9800 . ?
C2 C2 1.512(5) 2 ?

loop_
_platon_squeeze_void_nr
_platon_squeeze_void_average_x
_platon_squeeze_void_average_y
_platon_squeeze_void_average_z
_platon_squeeze_void_volume
_platon_squeeze_void_count_electrons
_platon_squeeze_void_content
1 0.500 -0.000 0.023 320 66 C6H14
2 0.971 0.190 0.059 9 0 ' '
3 0.029 0.190 0.440 10 0 ' '
4 0.971 0.810 0.559 9 0 ' '
5 0.029 0.810 0.940 9 0 ' '
